data_7701811
loop_
_publ_author_name
'Capel Berdiell, Izar'
'Farmiloe, Sarah E.'
'Kulmaczewski, Rafal'
'Halcrow, Malcolm'

_publ_section_title
;
 Molecular Squares, Coordination Polymers and Mononuclear Complexes
 Supported by 2,4-Dipyrazolyl-6H-1,3,5-triazine and
 4,6-Dipyrazolylpyrimidine Ligands
;
_journal_name_full 'Dalton Transactions'
_journal_paper_doi 10.1039/C9DT04003J
_journal_year 2019
_chemical_formula_moiety 'C15 H18 Ag N8, Cl O4'
_chemical_formula_sum 'C15 H18 Ag Cl N8 O4'
_chemical_formula_weight 517.69
_chemical_name_systematic '[2,4-Di(3,5-dimethylpyrazol-1-yl)-1,3,5-triazine](acetonitrile)-silver(I) perchlorate'
_space_group_crystal_system triclinic
_space_group_IT_number 2
_space_group_name_Hall '-P 1'
_space_group_name_H-M_alt 'P -1'
_atom_sites_solution_hydrogens geom
_atom_sites_solution_primary direct
_atom_sites_solution_secondary difmap
_audit_creation_date 2019-07-08
_audit_creation_method
;
  Olex2 1.2
  (compiled Apr 23 2013 17:54:37, GUI svn.r4466)
;
_audit_update_record
;
2019-10-04 deposited with the CCDC.	2019-11-05 downloaded from the CCDC.
;
_cell_angle_alpha 74.006(4)
_cell_angle_beta 71.927(4)
_cell_angle_gamma 71.187(4)
_cell_formula_units_Z 2
_cell_length_a 7.7857(3)
_cell_length_b 11.0383(5)
_cell_length_c 12.5260(5)
_cell_measurement_reflns_used 5009
_cell_measurement_temperature 120(2)
_cell_measurement_theta_max 73.58
_cell_measurement_theta_min 3.81
_cell_volume 950.11(7)
_computing_cell_refinement 'CrysAlisPro, Agilent Technologies'
_computing_data_collection 'CrysAlisPro, Agilent Technologies'
_computing_data_reduction 'CrysAlisPro, Agilent Technologies'
_computing_molecular_graphics 'XSEED (Barbour, 2001)'
_computing_publication_material
;
O. V. Dolomanov, L. J. Bourhis, R. J. Gildea, J. A. K. Howard and H. Puschmann,
OLEX2: a complete structure solution, refinement and analysis program.
J. Appl. Cryst. (2009). 42, 339-341.
;
_computing_structure_refinement 'SHELXL-97 (Sheldrick, 1997)'
_computing_structure_solution 'SHELXS-97 (Sheldrick, 1990)'
_diffrn_ambient_temperature 120(2)
_diffrn_detector_area_resol_mean 5.3095
_diffrn_measured_fraction_theta_full 0.939
_diffrn_measured_fraction_theta_max 0.927
_diffrn_measurement_device_type 'SuperNova, Dual, Cu at zero, Atlas'
_diffrn_measurement_method '\w scans'
_diffrn_radiation_monochromator mirror
_diffrn_radiation_source 'SuperNova (Cu) X-ray Source'
_diffrn_radiation_type CuK\a
_diffrn_radiation_wavelength 1.54184
_diffrn_reflns_av_R_equivalents 0.0262
_diffrn_reflns_av_unetI/netI 0.0318
_diffrn_reflns_limit_h_max 9
_diffrn_reflns_limit_h_min -8
_diffrn_reflns_limit_k_max 13
_diffrn_reflns_limit_k_min -11
_diffrn_reflns_limit_l_max 14
_diffrn_reflns_limit_l_min -15
_diffrn_reflns_number 7034
_diffrn_reflns_theta_full 72.00
_diffrn_reflns_theta_max 73.74
_diffrn_reflns_theta_min 4.31
_diffrn_standards_decay_% 0
_diffrn_standards_interval_count 0
_diffrn_standards_interval_time 0
_diffrn_standards_number 0
_exptl_absorpt_coefficient_mu 10.188
_exptl_absorpt_correction_T_max 1.000
_exptl_absorpt_correction_T_min 0.522
_exptl_absorpt_correction_type multi-scan
_exptl_absorpt_process_details
; 
CrysAlisPro, Agilent Technologies,
Version 1.171.36.24 (release 03-12-2012 CrysAlis171 .NET)
Empirical absorption correction using spherical harmonics,
 implemented in SCALE3 ABSPACK scaling algorithm.
;
_exptl_crystal_colour colourless
_exptl_crystal_density_diffrn 1.810
_exptl_crystal_density_method 'not measured'
_exptl_crystal_description fragment
_exptl_crystal_F_000 520
_exptl_crystal_recrystallization_method 'Re-crystallisation from solvent: acetonitrile/diethyl ether'
_exptl_crystal_size_max 0.40
_exptl_crystal_size_mid 0.25
_exptl_crystal_size_min 0.15
_refine_diff_density_max 0.905
_refine_diff_density_min -0.810
_refine_diff_density_rms 0.091
_refine_ls_extinction_method none
_refine_ls_goodness_of_fit_ref 1.101
_refine_ls_hydrogen_treatment constr
_refine_ls_matrix_type full
_refine_ls_number_parameters 267
_refine_ls_number_reflns 3554
_refine_ls_number_restraints 0
_refine_ls_restrained_S_all 1.101
_refine_ls_R_factor_all 0.0319
_refine_ls_R_factor_gt 0.0307
_refine_ls_shift/su_max 0.000
_refine_ls_shift/su_mean 0.000
_refine_ls_structure_factor_coef Fsqd
_refine_ls_weighting_details 'calc w=1/[\s^2^(Fo^2^)+(0.0364P)^2^+1.4244P] where P=(Fo^2^+2Fc^2^)/3'
_refine_ls_weighting_scheme calc
_refine_ls_wR_factor_gt 0.0783
_refine_ls_wR_factor_ref 0.0791
_reflns_number_gt 3405
_reflns_number_total 3554
_reflns_threshold_expression >2sigma(I)
_cod_data_source_file c9dt04003j2.cif
_cod_data_source_block sf16MeCN
_cod_database_code 7701811
_olex2_refinement_description
;
1. Fixed Uiso
 At 1.2 times of:
  All C(H) groups
 At 1.5 times of:
  All C(H,H,H) groups
2.a Aromatic/amide H refined with riding coordinates:
 C5(H5), C11(H11), C18(H18)
2.b Idealised Me refined as rotating group:
 C13(H13A,H13B,H13C), C14(H14A,H14B,H14C), C20(H20A,H20B,H20C), C21(H21A,H21B,
 H21C), C24(H24A,H24B,H24C)
;

loop_
_space_group_symop_id
_space_group_symop_operation_xyz
1 'x, y, z'
2 '-x, -y, -z'

loop_
_atom_site_label
_atom_site_type_symbol
_atom_site_fract_x
_atom_site_fract_y
_atom_site_fract_z
_atom_site_U_iso_or_equiv
_atom_site_adp_type
_atom_site_occupancy
_atom_site_symmetry_multiplicity
_atom_site_calc_flag
_atom_site_refinement_flags
Ag1 Ag 0.11913(3) 0.15007(2) 0.110635(18) 0.02208(9) Uani 1 1 d .
N2 N 0.2656(3) -0.0162(2) -0.0017(2) 0.0143(5) Uani 1 1 d .
C3 C 0.2306(4) -0.0017(3) -0.1026(2) 0.0147(5) Uani 1 1 d .
N4 N 0.3024(4) -0.0877(3) -0.1711(2) 0.0205(5) Uani 1 1 d .
C5 C 0.4273(5) -0.1927(3) -0.1328(3) 0.0233(7) Uani 1 1 d .
H5 H 0.4857 -0.2560 -0.1801 0.028 Uiso 1 1 calc R
N6 N 0.4790(4) -0.2184(2) -0.0359(2) 0.0218(6) Uani 1 1 d .
C7 C 0.3884(4) -0.1271(3) 0.0279(3) 0.0153(5) Uani 1 1 d .
N8 N 0.1063(3) 0.1153(2) -0.1373(2) 0.0152(5) Uani 1 1 d .
N9 N 0.0312(3) 0.2049(2) -0.0657(2) 0.0165(5) Uani 1 1 d .
C10 C -0.0719(4) 0.3073(3) -0.1217(3) 0.0195(6) Uani 1 1 d .
C11 C -0.0663(4) 0.2858(3) -0.2290(3) 0.0199(6) Uani 1 1 d .
H11 H -0.1297 0.3449 -0.2842 0.024 Uiso 1 1 calc R
C12 C 0.0472(4) 0.1643(3) -0.2383(3) 0.0172(6) Uani 1 1 d .
C13 C -0.1732(5) 0.4249(3) -0.0689(3) 0.0247(7) Uani 1 1 d .
H13A H -0.1504 0.4086 0.0071 0.037 Uiso 1 1 calc R
H13B H -0.3076 0.4431 -0.0618 0.037 Uiso 1 1 calc R
H13C H -0.1278 0.5001 -0.1174 0.037 Uiso 1 1 calc R
C14 C 0.1053(5) 0.0942(3) -0.3352(3) 0.0207(6) Uani 1 1 d .
H14A H 0.0368 0.1456 -0.3936 0.031 Uiso 1 1 calc R
H14B H 0.0775 0.0089 -0.3068 0.031 Uiso 1 1 calc R
H14C H 0.2400 0.0821 -0.3687 0.031 Uiso 1 1 calc R
N15 N 0.4253(3) -0.1463(2) 0.1336(2) 0.0146(5) Uani 1 1 d .
N16 N 0.3393(3) -0.0481(2) 0.1965(2) 0.0162(5) Uani 1 1 d .
C17 C 0.3917(4) -0.0950(3) 0.2936(3) 0.0185(6) Uani 1 1 d .
C18 C 0.5107(4) -0.2231(3) 0.2956(3) 0.0195(6) Uani 1 1 d .
H18 H 0.5664 -0.2764 0.3561 0.023 Uiso 1 1 calc R
C19 C 0.5301(4) -0.2552(3) 0.1941(3) 0.0178(6) Uani 1 1 d .
C20 C 0.3249(5) -0.0149(3) 0.3844(3) 0.0246(7) Uani 1 1 d .
H20A H 0.4115 0.0382 0.3717 0.037 Uiso 1 1 calc R
H20B H 0.3195 -0.0728 0.4597 0.037 Uiso 1 1 calc R
H20C H 0.1999 0.0423 0.3813 0.037 Uiso 1 1 calc R
C21 C 0.6376(5) -0.3792(3) 0.1528(3) 0.0224(6) Uani 1 1 d .
H21A H 0.7039 -0.4389 0.2098 0.034 Uiso 1 1 calc R
H21B H 0.7283 -0.3605 0.0802 0.034 Uiso 1 1 calc R
H21C H 0.5513 -0.4196 0.1413 0.034 Uiso 1 1 calc R
N22 N -0.0185(4) 0.2650(3) 0.2419(3) 0.0284(6) Uani 1 1 d .
C23 C -0.0817(5) 0.3124(3) 0.3189(3) 0.0243(7) Uani 1 1 d .
C24 C -0.1624(5) 0.3746(4) 0.4180(3) 0.0337(8) Uani 1 1 d .
H24A H -0.2681 0.4491 0.4036 0.051 Uiso 1 1 calc R
H24B H -0.0675 0.4049 0.4319 0.051 Uiso 1 1 calc R
H24C H -0.2060 0.3116 0.4853 0.051 Uiso 1 1 calc R
Cl25 Cl 0.35283(10) 0.36779(6) 0.39702(6) 0.01811(15) Uani 1 1 d .
O26 O 0.5162(4) 0.2599(2) 0.3926(3) 0.0383(6) Uani 1 1 d .
O27 O 0.2713(4) 0.3811(3) 0.3046(2) 0.0358(6) Uani 1 1 d .
O28 O 0.4026(4) 0.4865(2) 0.3848(2) 0.0331(6) Uani 1 1 d .
O29 O 0.2186(4) 0.3472(3) 0.5045(2) 0.0332(6) Uani 1 1 d .

loop_
_atom_site_aniso_label
_atom_site_aniso_U_11
_atom_site_aniso_U_22
_atom_site_aniso_U_33
_atom_site_aniso_U_23
_atom_site_aniso_U_13
_atom_site_aniso_U_12
Ag1 0.03065(14) 0.01706(13) 0.01653(13) -0.01028(9) 0.00005(10) -0.00320(9)
N2 0.0174(11) 0.0127(11) 0.0109(11) -0.0041(9) -0.0006(10) -0.0025(9)
C3 0.0180(13) 0.0134(13) 0.0116(13) -0.0028(10) -0.0006(12) -0.0052(11)
N4 0.0271(14) 0.0176(12) 0.0149(13) -0.0067(10) -0.0035(11) -0.0018(11)
C5 0.0352(18) 0.0139(14) 0.0158(15) -0.0062(11) -0.0036(14) 0.0006(13)
N6 0.0319(14) 0.0137(12) 0.0139(13) -0.0061(10) -0.0038(12) 0.0029(11)
C7 0.0164(13) 0.0133(13) 0.0121(14) -0.0026(10) 0.0027(12) -0.0042(11)
N8 0.0196(12) 0.0124(11) 0.0114(12) -0.0037(9) -0.0008(10) -0.0028(9)
N9 0.0208(12) 0.0140(11) 0.0134(12) -0.0067(9) -0.0012(10) -0.0022(10)
C10 0.0217(14) 0.0167(14) 0.0182(15) -0.0027(12) -0.0042(13) -0.0037(12)
C11 0.0220(15) 0.0184(14) 0.0178(15) -0.0001(12) -0.0068(13) -0.0045(12)
C12 0.0203(14) 0.0204(14) 0.0112(14) -0.0017(11) -0.0033(12) -0.0075(12)
C13 0.0294(17) 0.0162(15) 0.0254(17) -0.0060(12) -0.0085(15) 0.0015(13)
C14 0.0293(16) 0.0206(15) 0.0121(14) -0.0037(11) -0.0065(13) -0.0044(13)
N15 0.0179(12) 0.0119(11) 0.0109(12) -0.0033(9) -0.0006(10) -0.0015(9)
N16 0.0198(12) 0.0139(11) 0.0131(12) -0.0061(9) -0.0014(10) -0.0018(9)
C17 0.0192(14) 0.0217(15) 0.0144(14) -0.0045(12) -0.0038(12) -0.0044(12)
C18 0.0221(15) 0.0186(14) 0.0149(15) -0.0018(11) -0.0051(13) -0.0020(12)
C19 0.0163(13) 0.0150(14) 0.0177(15) -0.0001(11) -0.0031(12) -0.0016(11)
C20 0.0286(17) 0.0259(16) 0.0188(16) -0.0108(13) -0.0065(14) -0.0003(13)
C21 0.0247(15) 0.0147(14) 0.0222(16) -0.0044(12) -0.0045(14) 0.0021(12)
N22 0.0326(15) 0.0268(14) 0.0264(15) -0.0171(12) -0.0034(13) -0.0022(12)
C23 0.0248(16) 0.0217(16) 0.0264(18) -0.0116(14) -0.0087(15) 0.0021(13)
C24 0.0288(17) 0.046(2) 0.0288(19) -0.0278(17) -0.0070(16) 0.0036(16)
Cl25 0.0219(3) 0.0166(3) 0.0148(3) -0.0049(3) -0.0048(3) -0.0017(3)
O26 0.0364(14) 0.0249(13) 0.0553(18) -0.0170(12) -0.0241(14) 0.0101(11)
O27 0.0325(13) 0.0487(16) 0.0248(13) -0.0189(12) -0.0140(11) 0.0078(12)
O28 0.0361(13) 0.0240(12) 0.0368(15) -0.0112(11) 0.0061(12) -0.0145(11)
O29 0.0365(14) 0.0467(15) 0.0157(12) 0.0001(10) 0.0016(11) -0.0225(12)

loop_
_atom_type_symbol
_atom_type_description
_atom_type_scat_dispersion_real
_atom_type_scat_dispersion_imag
_atom_type_scat_source
C C 0.0181 0.0091 'International Tables Vol C Tables 4.2.6.8 and 6.1.1.4'
H H 0.0000 0.0000 'International Tables Vol C Tables 4.2.6.8 and 6.1.1.4'
N N 0.0311 0.0180 'International Tables Vol C Tables 4.2.6.8 and 6.1.1.4'
O O 0.0492 0.0322 'International Tables Vol C Tables 4.2.6.8 and 6.1.1.4'
Ag Ag 0.1306 4.2820 'International Tables Vol C Tables 4.2.6.8 and 6.1.1.4'
Cl Cl 0.3639 0.7018 'International Tables Vol C Tables 4.2.6.8 and 6.1.1.4'

loop_
_geom_angle_atom_site_label_1
_geom_angle_atom_site_label_2
_geom_angle_atom_site_label_3
_geom_angle
N2 Ag1 N16 64.64(8)
N9 Ag1 N2 66.75(8)
N9 Ag1 N16 131.39(8)
N22 Ag1 N2 167.71(10)
N22 Ag1 N9 122.27(10)
N22 Ag1 N16 105.92(10)
C3 N2 Ag1 121.06(19)
C7 N2 Ag1 124.51(19)
C7 N2 C3 114.4(2)
N2 C3 N8 115.7(2)
N4 C3 N2 126.1(3)
N4 C3 N8 118.2(3)
C3 N4 C5 113.3(3)
N4 C5 H5 116.5
N6 C5 N4 127.1(3)
N6 C5 H5 116.5
C5 N6 C7 113.4(3)
N2 C7 N6 125.6(3)
N2 C7 N15 115.9(3)
N6 C7 N15 118.5(3)
N9 N8 C3 118.2(2)
N9 N8 C12 111.0(2)
C12 N8 C3 130.7(2)
N8 N9 Ag1 118.27(17)
C10 N9 Ag1 136.4(2)
C10 N9 N8 105.3(2)
N9 C10 C11 111.0(3)
N9 C10 C13 119.6(3)
C11 C10 C13 129.4(3)
C10 C11 H11 126.5
C12 C11 C10 107.0(3)
C12 C11 H11 126.5
N8 C12 C14 124.9(3)
C11 C12 N8 105.8(3)
C11 C12 C14 129.3(3)
C10 C13 H13A 109.5
C10 C13 H13B 109.5
C10 C13 H13C 109.5
H13A C13 H13B 109.5
H13A C13 H13C 109.5
H13B C13 H13C 109.5
C12 C14 H14A 109.5
C12 C14 H14B 109.5
C12 C14 H14C 109.5
H14A C14 H14B 109.5
H14A C14 H14C 109.5
H14B C14 H14C 109.5
C7 N15 C19 130.2(3)
N16 N15 C7 118.3(2)
N16 N15 C19 111.4(2)
N15 N16 Ag1 116.64(17)
C17 N16 Ag1 138.0(2)
C17 N16 N15 105.1(2)
N16 C17 C18 111.2(3)
N16 C17 C20 120.4(3)
C18 C17 C20 128.4(3)
C17 C18 H18 126.5
C19 C18 C17 107.0(3)
C19 C18 H18 126.5
N15 C19 C21 125.5(3)
C18 C19 N15 105.4(3)
C18 C19 C21 129.1(3)
C17 C20 H20A 109.5
C17 C20 H20B 109.5
C17 C20 H20C 109.5
H20A C20 H20B 109.5
H20A C20 H20C 109.5
H20B C20 H20C 109.5
C19 C21 H21A 109.5
C19 C21 H21B 109.5
C19 C21 H21C 109.5
H21A C21 H21B 109.5
H21A C21 H21C 109.5
H21B C21 H21C 109.5
C23 N22 Ag1 171.9(3)
N22 C23 C24 179.5(4)
C23 C24 H24A 109.5
C23 C24 H24B 109.5
C23 C24 H24C 109.5
H24A C24 H24B 109.5
H24A C24 H24C 109.5
H24B C24 H24C 109.5
O26 Cl25 O27 109.33(16)
O26 Cl25 O28 110.07(16)
O26 Cl25 O29 110.26(17)
O27 Cl25 O28 108.57(17)
O27 Cl25 O29 109.61(16)
O29 Cl25 O28 108.98(15)

loop_
_geom_bond_atom_site_label_1
_geom_bond_atom_site_label_2
_geom_bond_distance
Ag1 N2 2.392(2)
Ag1 N9 2.377(2)
Ag1 N16 2.511(2)
Ag1 N22 2.154(3)
N2 C3 1.331(4)
N2 C7 1.329(4)
C3 N4 1.327(4)
C3 N8 1.392(4)
N4 C5 1.332(4)
C5 H5 0.9500
C5 N6 1.326(4)
N6 C7 1.337(4)
C7 N15 1.387(4)
N8 N9 1.384(3)
N8 C12 1.388(4)
N9 C10 1.320(4)
C10 C11 1.414(4)
C10 C13 1.495(4)
C11 H11 0.9500
C11 C12 1.360(4)
C12 C14 1.492(4)
C13 H13A 0.9800
C13 H13B 0.9800
C13 H13C 0.9800
C14 H14A 0.9800
C14 H14B 0.9800
C14 H14C 0.9800
N15 N16 1.385(3)
N15 C19 1.390(4)
N16 C17 1.319(4)
C17 C18 1.417(4)
C17 C20 1.495(4)
C18 H18 0.9500
C18 C19 1.364(4)
C19 C21 1.491(4)
C20 H20A 0.9800
C20 H20B 0.9800
C20 H20C 0.9800
C21 H21A 0.9800
C21 H21B 0.9800
C21 H21C 0.9800
N22 C23 1.124(4)
C23 C24 1.454(4)
C24 H24A 0.9800
C24 H24B 0.9800
C24 H24C 0.9800
Cl25 O26 1.433(2)
Cl25 O27 1.438(2)
Cl25 O28 1.439(2)
Cl25 O29 1.438(3)
